data_7013618
loop_
_publ_author_name
'Dong, Yu-Bin'
'Ma, Jian-Ping'
'Jin, Guo-Xia'
'Huang, Ru-Qi'
'Smith, Mark D.'

_publ_section_title
;
 New Ag(i) inorganic?organic coordination polymers and M(ii) (M =
 Co(ii) and Mn(ii)) molecular complexes generated from a new type of
 fulvene ligand
;
_journal_issue 22
_journal_name_full 'Dalton Transactions'
_journal_page_first 4324
_journal_paper_doi 10.1039/b310591c
_journal_year 2003
_chemical_formula_sum 'C32 H27 Mn0.5 N2 O3'
_chemical_formula_weight 1030.05
_chemical_name_systematic
;
?
;
_space_group_IT_number 2
_symmetry_cell_setting triclinic
_symmetry_space_group_name_Hall '-P 1'
_symmetry_space_group_name_H-M 'P -1'
_atom_sites_solution_hydrogens geom
_atom_sites_solution_primary direct
_atom_sites_solution_secondary difmap
_audit_creation_method SHELXL-97
_cell_angle_alpha 99.7260(10)
_cell_angle_beta 93.6690(10)
_cell_angle_gamma 94.2720(10)
_cell_formula_units_Z 1
_cell_length_a 8.6786(4)
_cell_length_b 10.8010(5)
_cell_length_c 14.5929(7)
_cell_measurement_reflns_used 8825
_cell_measurement_temperature 150(1)
_cell_measurement_theta_max 26.394
_cell_measurement_theta_min 2.360
_cell_volume 1340.41(11)
_computing_cell_refinement 'SAINT+ NT V6.22 (Bruker, 2001)'
_computing_data_collection 'SMART NT V5.625 (Bruker, 1998)'
_computing_data_reduction 'SAINT+ NT V6.22'
_computing_molecular_graphics 'SHELXTL V6.1 (Sheldrick, 2000)'
_computing_publication_material 'SHELXTL V6.1'
_computing_structure_refinement 'SHELXL-97 (Sheldrick, 1997)'
_computing_structure_solution 'SHELXS-97 (Sheldrick, 1990)'
_diffrn_ambient_temperature 150(1)
_diffrn_measured_fraction_theta_full 0.996
_diffrn_measured_fraction_theta_max 0.996
_diffrn_measurement_device_type 'Bruker SMART APEX CCD diffractometer'
_diffrn_measurement_method 'omega scans'
_diffrn_radiation_monochromator graphite
_diffrn_radiation_source 'fine-focus sealed tube'
_diffrn_radiation_type MoK\a
_diffrn_radiation_wavelength 0.71073
_diffrn_reflns_av_R_equivalents 0.0252
_diffrn_reflns_av_sigmaI/netI 0.0412
_diffrn_reflns_limit_h_max 10
_diffrn_reflns_limit_h_min -10
_diffrn_reflns_limit_k_max 13
_diffrn_reflns_limit_k_min -13
_diffrn_reflns_limit_l_max 18
_diffrn_reflns_limit_l_min -18
_diffrn_reflns_number 12415
_diffrn_reflns_theta_full 26.39
_diffrn_reflns_theta_max 26.39
_diffrn_reflns_theta_min 1.92
_exptl_absorpt_coefficient_mu 0.152
_exptl_absorpt_correction_T_max 0.9422
_exptl_absorpt_correction_T_min 0.7546
_exptl_absorpt_correction_type multi-scan
_exptl_absorpt_process_details '(SADABS, Bruker, 2001)'
_exptl_crystal_colour orange
_exptl_crystal_density_diffrn 1.276
_exptl_crystal_density_method 'not measured'
_exptl_crystal_description bar
_exptl_crystal_F_000 269.5
_exptl_crystal_size_max 0.48
_exptl_crystal_size_mid 0.22
_exptl_crystal_size_min 0.18
_refine_diff_density_max 0.313
_refine_diff_density_min -0.475
_refine_diff_density_rms 0.055
_refine_ls_extinction_method none
_refine_ls_goodness_of_fit_ref 1.008
_refine_ls_hydrogen_treatment mixed
_refine_ls_matrix_type full
_refine_ls_number_parameters 366
_refine_ls_number_reflns 5475
_refine_ls_number_restraints 3
_refine_ls_restrained_S_all 1.033
_refine_ls_R_factor_all 0.0504
_refine_ls_R_factor_gt 0.0419
_refine_ls_shift/su_max 0.000
_refine_ls_shift/su_mean 0.000
_refine_ls_structure_factor_coef Fsqd
_refine_ls_weighting_details 'calc w=1/[\s^2^(Fo^2^)+(0.0604P)^2^+0.0000P] where P=(Fo^2^+2Fc^2^)/3'
_refine_ls_weighting_scheme calc
_refine_ls_wR_factor_gt 0.1036
_refine_ls_wR_factor_ref 0.1067
_reflns_number_gt 4368
_reflns_number_total 5475
_reflns_threshold_expression >2sigma(I)
_cod_data_source_file b310591c.txt
_cod_data_source_block 6
_cod_depositor_comments
;
The following automatic conversions were performed:
'_symmetry_cell_setting' value 'Triclinic' changed to 'triclinic'
according to '/home/saulius/struct/CIF-dictionaries/cif_core.dic'
dictionary named 'cif_core.dic' version 2.4.1 from 2010-06-29.

Automatic conversion script
Id: cif_fix_enum 1527 2010-12-29 10:47:43Z saulius 
;
_cod_database_code 7013618

loop_
_symmetry_equiv_pos_as_xyz
'x, y, z'
'-x, -y, -z'

loop_
_atom_site_label
_atom_site_type_symbol
_atom_site_fract_x
_atom_site_fract_y
_atom_site_fract_z
_atom_site_U_iso_or_equiv
_atom_site_adp_type
_atom_site_occupancy
_atom_site_symmetry_multiplicity
_atom_site_calc_flag
_atom_site_refinement_flags
_atom_site_disorder_assembly
_atom_site_disorder_group
Mn Mn 0.0000 0.0000 0.0000 0.02811(12) Uani 1 2 d S . .
C1 C 0.26633(19) 0.14994(15) 0.37094(11) 0.0253(4) Uani 1 1 d . . .
C2 C 0.15686(19) 0.21068(15) 0.32554(11) 0.0256(4) Uani 1 1 d . . .
H2 H 0.1332 0.2950 0.3456 0.031 Uiso 1 1 calc R . .
C3 C 0.08528(19) 0.12941(15) 0.24509(11) 0.0248(3) Uani 1 1 d . . .
C4 C 0.15470(19) 0.01035(15) 0.24251(11) 0.0250(4) Uani 1 1 d . A .
C5 C 0.26189(19) 0.02633(15) 0.32075(11) 0.0264(4) Uani 1 1 d . . .
H5 H 0.3227 -0.0372 0.3374 0.032 Uiso 1 1 calc R . .
C6 C -0.0364(2) 0.16353(15) 0.18752(11) 0.0258(4) Uani 1 1 d . . .
C7 C -0.0988(2) 0.28957(15) 0.21253(12) 0.0277(4) Uani 1 1 d . . .
C8 C -0.1589(2) 0.32734(18) 0.29777(13) 0.0368(4) Uani 1 1 d . . .
H8 H -0.1556 0.2748 0.3438 0.044 Uiso 1 1 calc R . .
C9 C -0.2237(3) 0.4414(2) 0.31585(15) 0.0499(6) Uani 1 1 d . . .
H9 H -0.2663 0.4660 0.3739 0.060 Uiso 1 1 calc R . .
C10 C -0.2269(3) 0.51958(19) 0.25055(16) 0.0510(6) Uani 1 1 d . . .
H10 H -0.2703 0.5983 0.2635 0.061 Uiso 1 1 calc R . .
C11 C -0.1660(2) 0.48190(17) 0.16536(14) 0.0408(5) Uani 1 1 d . . .
C12 C -0.1048(2) 0.36618(16) 0.14531(12) 0.0318(4) Uani 1 1 d . . .
H12 H -0.0673 0.3396 0.0860 0.038 Uiso 1 1 calc R . .
C13 C -0.1653(3) 0.56589(19) 0.09788(17) 0.0548(6) Uani 1 1 d . . .
C14 C 0.1383(2) -0.10293(15) 0.17460(11) 0.0269(4) Uani 1 1 d . . .
C15 C 0.1843(2) -0.22337(15) 0.20298(12) 0.0294(4) Uani 0.671(3) 1 d P A 1
C16 C 0.2591(2) -0.30561(17) 0.14078(14) 0.0399(5) Uani 0.671(3) 1 d P A 1
H16 H 0.2838 -0.2836 0.0828 0.048 Uiso 0.671(3) 1 calc PR A 1
C17 C 0.2984(3) -0.42048(19) 0.16290(17) 0.0544(6) Uani 0.671(3) 1 d P A 1
H17 H 0.3529 -0.4753 0.1211 0.065 Uiso 0.671(3) 1 calc PR A 1
C18 C 0.2578(3) -0.45436(19) 0.24599(18) 0.0562(7) Uani 0.671(3) 1 d P A 1
H18 H 0.2833 -0.5330 0.2609 0.067 Uiso 0.671(3) 1 calc PR A 1
C19 C 0.1802(2) -0.37387(19) 0.30727(15) 0.0462(5) Uani 0.671(3) 1 d P A 1
C20 C 0.1444(2) -0.25741(17) 0.28625(13) 0.0362(4) Uani 0.671(3) 1 d P A 1
H20 H 0.0928 -0.2016 0.3290 0.043 Uiso 0.671(3) 1 calc PR A 1
C21 C 0.1319(4) -0.3962(3) 0.4012(2) 0.0527(10) Uani 0.671(3) 1 d P A 1
N2 N 0.0985(5) -0.4148(3) 0.4722(2) 0.0897(14) Uani 0.671(3) 1 d P A 1
C15A C 0.1843(2) -0.22337(15) 0.20298(12) 0.0294(4) Uani 0.329(3) 1 d P A 2
C16A C 0.2591(2) -0.30561(17) 0.14078(14) 0.0399(5) Uani 0.329(3) 1 d P A 2
H16A H 0.2838 -0.2836 0.0828 0.048 Uiso 0.329(3) 1 calc PR A 2
C17A C 0.2984(3) -0.42048(19) 0.16290(17) 0.0544(6) Uani 0.329(3) 1 d PD A 2
C18A C 0.2578(3) -0.45436(19) 0.24599(18) 0.0562(7) Uani 0.329(3) 1 d P A 2
H18A H 0.2833 -0.5330 0.2609 0.067 Uiso 0.329(3) 1 calc PR A 2
C19A C 0.1802(2) -0.37387(19) 0.30727(15) 0.0462(5) Uani 0.329(3) 1 d P A 2
H19A H 0.1511 -0.3979 0.3639 0.055 Uiso 0.329(3) 1 calc PR A 2
C20A C 0.1444(2) -0.25741(17) 0.28625(13) 0.0362(4) Uani 0.329(3) 1 d P A 2
H20A H 0.0928 -0.2016 0.3290 0.043 Uiso 0.329(3) 1 calc PR A 2
C21A C 0.4153(7) -0.4807(5) 0.0921(4) 0.0458(17) Uani 0.329(3) 1 d PD A 2
N2A N 0.4946(7) -0.5339(5) 0.0395(4) 0.0595(18) Uani 0.329(3) 1 d PD . 2
C22 C 0.37565(19) 0.20588(15) 0.45589(12) 0.0271(4) Uani 1 1 d . . .
C23 C 0.32760(19) 0.16084(15) 0.54531(11) 0.0262(4) Uani 1 1 d . . .
C24 C 0.4184(2) 0.20034(16) 0.62917(12) 0.0323(4) Uani 1 1 d . . .
H24 H 0.5090 0.2558 0.6303 0.039 Uiso 1 1 calc R . .
C25 C 0.3796(2) 0.16074(17) 0.71055(12) 0.0356(4) Uani 1 1 d . . .
H25 H 0.4434 0.1894 0.7666 0.043 Uiso 1 1 calc R . .
C26 C 0.2491(2) 0.07984(18) 0.71100(12) 0.0352(4) Uani 1 1 d . . .
H26 H 0.2222 0.0525 0.7669 0.042 Uiso 1 1 calc R . .
C27 C 0.1583(2) 0.03938(18) 0.62863(12) 0.0359(4) Uani 1 1 d . . .
H27 H 0.0684 -0.0167 0.6278 0.043 Uiso 1 1 calc R . .
C28 C 0.1970(2) 0.07961(17) 0.54730(12) 0.0306(4) Uani 1 1 d . . .
H28 H 0.1326 0.0509 0.4915 0.037 Uiso 1 1 calc R . .
C29 C 0.5395(2) 0.16771(18) 0.43625(13) 0.0365(4) Uani 1 1 d . . .
H29A H 0.5693 0.1947 0.3785 0.055 Uiso 1 1 calc R . .
H29B H 0.5400 0.0759 0.4295 0.055 Uiso 1 1 calc R . .
H29C H 0.6133 0.2083 0.4882 0.055 Uiso 1 1 calc R . .
C30 C 0.3792(2) 0.35068(16) 0.47148(14) 0.0394(5) Uani 1 1 d . . .
H30A H 0.2762 0.3763 0.4858 0.059 Uiso 1 1 calc R . .
H30B H 0.4090 0.3809 0.4149 0.059 Uiso 1 1 calc R . .
H30C H 0.4547 0.3870 0.5237 0.059 Uiso 1 1 calc R . .
C31 C 0.3614(3) 0.1184(2) 0.03405(19) 0.0585(6) Uani 1 1 d . . .
H31A H 0.4068 0.1358 -0.0235 0.070 Uiso 1 1 calc R . .
H31B H 0.3678 0.0278 0.0362 0.070 Uiso 1 1 calc R . .
C32 C 0.4531(3) 0.1928(4) 0.1146(2) 0.1013(11) Uani 1 1 d . . .
H32A H 0.4001 0.1868 0.1712 0.152 Uiso 1 1 calc R . .
H32B H 0.4657 0.2812 0.1065 0.152 Uiso 1 1 calc R . .
H32C H 0.5553 0.1605 0.1202 0.152 Uiso 1 1 calc R . .
N1 N -0.1658(3) 0.63309(19) 0.04547(17) 0.0783(7) Uani 1 1 d . . .
O1 O -0.10046(14) 0.09710(11) 0.11377(8) 0.0307(3) Uani 1 1 d . . .
O2 O 0.09191(16) -0.11302(11) 0.09048(8) 0.0349(3) Uani 1 1 d . A .
O3 O 0.20151(15) 0.14359(12) 0.02928(9) 0.0364(3) Uani 1 1 d D . .
H3 H 0.199(3) 0.214(2) 0.0033(18) 0.085(9) Uiso 1 1 d D . .

loop_
_atom_site_aniso_label
_atom_site_aniso_U_11
_atom_site_aniso_U_22
_atom_site_aniso_U_33
_atom_site_aniso_U_23
_atom_site_aniso_U_13
_atom_site_aniso_U_12
Mn 0.0394(2) 0.0223(2) 0.0230(2) 0.00350(14) 0.00124(16) 0.00697(16)
C1 0.0275(9) 0.0224(8) 0.0269(8) 0.0055(7) 0.0047(7) 0.0026(7)
C2 0.0304(9) 0.0201(8) 0.0273(8) 0.0043(6) 0.0067(7) 0.0049(7)
C3 0.0318(9) 0.0211(8) 0.0230(8) 0.0059(6) 0.0056(7) 0.0054(7)
C4 0.0303(9) 0.0212(8) 0.0252(8) 0.0063(6) 0.0054(7) 0.0048(7)
C5 0.0287(9) 0.0218(8) 0.0301(9) 0.0065(7) 0.0043(7) 0.0057(7)
C6 0.0313(9) 0.0242(8) 0.0237(8) 0.0060(7) 0.0082(7) 0.0050(7)
C7 0.0284(9) 0.0257(9) 0.0285(9) 0.0028(7) 0.0000(7) 0.0053(7)
C8 0.0405(11) 0.0401(11) 0.0311(9) 0.0042(8) 0.0037(8) 0.0148(9)
C9 0.0537(13) 0.0563(13) 0.0384(11) -0.0053(10) 0.0032(10) 0.0279(11)
C10 0.0591(14) 0.0347(11) 0.0551(13) -0.0073(10) -0.0116(11) 0.0251(10)
C11 0.0464(12) 0.0265(9) 0.0477(12) 0.0057(8) -0.0111(9) 0.0067(8)
C12 0.0359(10) 0.0268(9) 0.0323(9) 0.0046(7) -0.0016(8) 0.0052(7)
C13 0.0694(16) 0.0283(11) 0.0651(15) 0.0101(10) -0.0151(12) 0.0068(10)
C14 0.0310(9) 0.0235(8) 0.0275(9) 0.0058(7) 0.0034(7) 0.0061(7)
C15 0.0329(9) 0.0209(8) 0.0331(9) 0.0039(7) -0.0056(7) 0.0025(7)
C16 0.0498(12) 0.0285(9) 0.0390(10) -0.0012(8) -0.0058(9) 0.0126(9)
C17 0.0685(15) 0.0297(10) 0.0595(14) -0.0060(10) -0.0202(12) 0.0206(10)
C18 0.0703(16) 0.0218(10) 0.0723(16) 0.0122(10) -0.0346(13) 0.0012(10)
C19 0.0498(12) 0.0368(11) 0.0518(12) 0.0211(10) -0.0197(10) -0.0079(9)
C20 0.0379(11) 0.0325(10) 0.0374(10) 0.0102(8) -0.0092(8) -0.0008(8)
C21 0.076(2) 0.0337(17) 0.048(2) 0.0145(14) -0.0167(17) 0.0046(16)
N2 0.158(4) 0.078(2) 0.0425(18) 0.0320(17) -0.002(2) 0.026(2)
C15A 0.0329(9) 0.0209(8) 0.0331(9) 0.0039(7) -0.0056(7) 0.0025(7)
C16A 0.0498(12) 0.0285(9) 0.0390(10) -0.0012(8) -0.0058(9) 0.0126(9)
C17A 0.0685(15) 0.0297(10) 0.0595(14) -0.0060(10) -0.0202(12) 0.0206(10)
C18A 0.0703(16) 0.0218(10) 0.0723(16) 0.0122(10) -0.0346(13) 0.0012(10)
C19A 0.0498(12) 0.0368(11) 0.0518(12) 0.0211(10) -0.0197(10) -0.0079(9)
C20A 0.0379(11) 0.0325(10) 0.0374(10) 0.0102(8) -0.0092(8) -0.0008(8)
C21A 0.042(4) 0.029(3) 0.062(4) -0.002(3) -0.010(3) 0.009(3)
N2A 0.050(4) 0.047(4) 0.077(4) -0.005(3) -0.002(3) 0.010(3)
C22 0.0278(9) 0.0217(8) 0.0314(9) 0.0039(7) 0.0013(7) 0.0011(7)
C23 0.0265(9) 0.0222(8) 0.0296(9) 0.0011(7) 0.0016(7) 0.0078(7)
C24 0.0308(9) 0.0276(9) 0.0362(10) 0.0006(7) -0.0020(8) 0.0025(7)
C25 0.0398(11) 0.0364(10) 0.0281(9) -0.0007(8) -0.0054(8) 0.0084(8)
C26 0.0369(10) 0.0424(11) 0.0274(9) 0.0060(8) 0.0033(8) 0.0093(9)
C27 0.0290(10) 0.0465(11) 0.0326(10) 0.0093(8) 0.0021(8) 0.0005(8)
C28 0.0261(9) 0.0368(10) 0.0278(9) 0.0042(7) -0.0021(7) 0.0023(7)
C29 0.0287(10) 0.0397(10) 0.0402(10) 0.0057(8) 0.0031(8) -0.0011(8)
C30 0.0506(12) 0.0232(9) 0.0420(11) 0.0048(8) -0.0065(9) -0.0016(8)
C31 0.0434(13) 0.0478(13) 0.0856(18) 0.0129(12) 0.0048(12) 0.0094(10)
C32 0.0514(17) 0.146(3) 0.099(2) 0.014(2) -0.0136(17) -0.0033(19)
N1 0.114(2) 0.0373(11) 0.0855(16) 0.0270(11) -0.0192(14) 0.0080(12)
O1 0.0378(7) 0.0285(6) 0.0254(6) 0.0010(5) 0.0009(5) 0.0092(5)
O2 0.0547(8) 0.0239(6) 0.0265(6) 0.0031(5) 0.0007(6) 0.0116(6)
O3 0.0395(7) 0.0288(7) 0.0423(7) 0.0096(6) 0.0018(6) 0.0051(6)

loop_
_atom_type_symbol
_atom_type_description
_atom_type_scat_dispersion_real
_atom_type_scat_dispersion_imag
_atom_type_scat_source
C C 0.0033 0.0016 'International Tables Vol C Tables 4.2.6.8 and 6.1.1.4'
H H 0.0000 0.0000 'International Tables Vol C Tables 4.2.6.8 and 6.1.1.4'
N N 0.0061 0.0033 'International Tables Vol C Tables 4.2.6.8 and 6.1.1.4'
O O 0.0106 0.0060 'International Tables Vol C Tables 4.2.6.8 and 6.1.1.4'
Mn Mn 0.3368 0.7283 'International Tables Vol C Tables 4.2.6.8 and 6.1.1.4'

loop_
_geom_angle_atom_site_label_1
_geom_angle_atom_site_label_2
_geom_angle_atom_site_label_3
_geom_angle
_geom_angle_site_symmetry_1
_geom_angle_site_symmetry_3
_geom_angle_publ_flag
O1 Mn O1 180.00(9) 2 . ?
O1 Mn O2 92.25(5) 2 . ?
O1 Mn O2 87.75(5) . . ?
O1 Mn O2 87.75(5) 2 2 ?
O1 Mn O2 92.25(5) . 2 ?
O2 Mn O2 180.00(6) . 2 ?
O1 Mn O3 88.73(5) 2 2 ?
O1 Mn O3 91.27(5) . 2 ?
O2 Mn O3 86.38(5) . 2 ?
O2 Mn O3 93.62(5) 2 2 ?
O1 Mn O3 91.27(5) 2 . ?
O1 Mn O3 88.73(5) . . ?
O2 Mn O3 93.62(5) . . ?
O2 Mn O3 86.38(5) 2 . ?
O3 Mn O3 180.00(9) 2 . ?
C2 C1 C5 106.68(15) . . ?
C2 C1 C22 127.41(14) . . ?
C5 C1 C22 125.86(15) . . ?
C1 C2 C3 110.63(14) . . ?
C6 C3 C2 123.29(14) . . ?
C6 C3 C4 130.76(15) . . ?
C2 C3 C4 105.78(14) . . ?
C5 C4 C14 121.64(15) . . ?
C5 C4 C3 106.60(14) . . ?
C14 C4 C3 131.55(15) . . ?
C4 C5 C1 110.26(15) . . ?
O1 C6 C3 126.01(15) . . ?
O1 C6 C7 114.18(14) . . ?
C3 C6 C7 119.80(14) . . ?
C12 C7 C8 119.78(16) . . ?
C12 C7 C6 118.03(15) . . ?
C8 C7 C6 122.06(15) . . ?
C9 C8 C7 120.14(18) . . ?
C10 C9 C8 120.61(19) . . ?
C9 C10 C11 119.19(18) . . ?
C12 C11 C10 120.79(18) . . ?
C12 C11 C13 120.10(19) . . ?
C10 C11 C13 119.10(19) . . ?
C7 C12 C11 119.45(17) . . ?
N1 C13 C11 179.1(3) . . ?
O2 C14 C4 126.33(15) . . ?
O2 C14 C15 114.60(14) . . ?
C4 C14 C15 119.05(14) . . ?
C20 C15 C16 119.67(17) . . ?
C20 C15 C14 121.63(16) . . ?
C16 C15 C14 118.55(16) . . ?
C15 C16 C17 120.4(2) . . ?
C18 C17 C16 119.7(2) . . ?
C19 C18 C17 120.05(18) . . ?
C18 C19 C20 120.2(2) . . ?
C18 C19 C21 126.1(2) . . ?
C20 C19 C21 113.6(2) . . ?
C15 C20 C19 119.90(19) . . ?
N2 C21 C19 178.3(4) . . ?
C21A N2A N2A 108.1(7) . 2_645 ?
C1 C22 C23 112.72(13) . . ?
C1 C22 C30 109.39(14) . . ?
C23 C22 C30 108.46(14) . . ?
C1 C22 C29 108.15(14) . . ?
C23 C22 C29 109.38(14) . . ?
C30 C22 C29 108.67(15) . . ?
C28 C23 C24 116.97(16) . . ?
C28 C23 C22 122.98(15) . . ?
C24 C23 C22 120.05(15) . . ?
C25 C24 C23 121.61(17) . . ?
C26 C25 C24 120.48(17) . . ?
C25 C26 C27 118.69(17) . . ?
C26 C27 C28 120.71(17) . . ?
C27 C28 C23 121.53(16) . . ?
O3 C31 C32 113.6(2) . . ?
C6 O1 Mn 129.40(11) . . ?
C14 O2 Mn 138.50(11) . . ?
C31 O3 Mn 125.90(12) . . ?

loop_
_geom_bond_atom_site_label_1
_geom_bond_atom_site_label_2
_geom_bond_distance
_geom_bond_site_symmetry_2
_geom_bond_publ_flag
Mn O1 2.0856(11) 2 ?
Mn O1 2.0856(11) . ?
Mn O2 2.1035(12) . ?
Mn O2 2.1035(12) 2 ?
Mn O3 2.2187(13) 2 ?
Mn O3 2.2187(13) . ?
C1 C2 1.390(2) . ?
C1 C5 1.407(2) . ?
C1 C22 1.521(2) . ?
C2 C3 1.418(2) . ?
C3 C6 1.416(2) . ?
C3 C4 1.456(2) . ?
C4 C5 1.404(2) . ?
C4 C14 1.430(2) . ?
C6 O1 1.2591(19) . ?
C6 C7 1.499(2) . ?
C7 C12 1.387(2) . ?
C7 C8 1.389(2) . ?
C8 C9 1.384(3) . ?
C9 C10 1.376(3) . ?
C10 C11 1.391(3) . ?
C11 C12 1.388(2) . ?
C11 C13 1.447(3) . ?
C13 N1 1.140(3) . ?
C14 O2 1.251(2) . ?
C14 C15 1.504(2) . ?
C15 C20 1.385(3) . ?
C15 C16 1.387(3) . ?
C16 C17 1.394(3) . ?
C17 C18 1.383(4) . ?
C18 C19 1.382(3) . ?
C19 C20 1.396(3) . ?
C19 C21 1.511(4) . ?
C21 N2 1.139(5) . ?
C21A N2A 1.171(6) . ?
N2A N2A 1.470(12) 2_645 ?
C22 C23 1.538(2) . ?
C22 C30 1.540(2) . ?
C22 C29 1.541(2) . ?
C23 C28 1.385(2) . ?
C23 C24 1.397(2) . ?
C24 C25 1.381(3) . ?
C25 C26 1.379(3) . ?
C26 C27 1.381(2) . ?
C27 C28 1.383(2) . ?
C31 O3 1.433(3) . ?
C31 C32 1.459(4) . ?

loop_
_geom_hbond_atom_site_label_D
_geom_hbond_atom_site_label_H
_geom_hbond_atom_site_label_A
_geom_hbond_distance_DH
_geom_hbond_distance_HA
_geom_hbond_distance_DA
_geom_hbond_angle_DHA
_geom_hbond_site_symmetry_A
O3 H3 N1 0.903(17) 1.942(18) 2.839(2) 172(3) 2_565

loop_
_geom_torsion_atom_site_label_1
_geom_torsion_atom_site_label_2
_geom_torsion_atom_site_label_3
_geom_torsion_atom_site_label_4
_geom_torsion
_geom_torsion_site_symmetry_1
_geom_torsion_site_symmetry_2
_geom_torsion_site_symmetry_3
_geom_torsion_site_symmetry_4
_geom_torsion_publ_flag
C5 C1 C2 C3 -1.87(19) . . . . ?
C22 C1 C2 C3 175.74(15) . . . . ?
C1 C2 C3 C6 176.78(16) . . . . ?
C1 C2 C3 C4 0.96(18) . . . . ?
C6 C3 C4 C5 -175.06(17) . . . . ?
C2 C3 C4 C5 0.33(17) . . . . ?
C6 C3 C4 C14 10.2(3) . . . . ?
C2 C3 C4 C14 -174.40(17) . . . . ?
C14 C4 C5 C1 173.87(15) . . . . ?
C3 C4 C5 C1 -1.50(19) . . . . ?
C2 C1 C5 C4 2.09(19) . . . . ?
C22 C1 C5 C4 -175.57(15) . . . . ?
C2 C3 C6 O1 177.44(15) . . . . ?
C4 C3 C6 O1 -7.9(3) . . . . ?
C2 C3 C6 C7 -2.0(2) . . . . ?
C4 C3 C6 C7 172.68(16) . . . . ?
O1 C6 C7 C12 -52.7(2) . . . . ?
C3 C6 C7 C12 126.79(17) . . . . ?
O1 C6 C7 C8 123.12(18) . . . . ?
C3 C6 C7 C8 -57.4(2) . . . . ?
C12 C7 C8 C9 -0.4(3) . . . . ?
C6 C7 C8 C9 -176.19(18) . . . . ?
C7 C8 C9 C10 -1.1(3) . . . . ?
C8 C9 C10 C11 0.8(3) . . . . ?
C9 C10 C11 C12 1.1(3) . . . . ?
C9 C10 C11 C13 -178.1(2) . . . . ?
C8 C7 C12 C11 2.3(3) . . . . ?
C6 C7 C12 C11 178.19(16) . . . . ?
C10 C11 C12 C7 -2.6(3) . . . . ?
C13 C11 C12 C7 176.61(18) . . . . ?
C12 C11 C13 N1 175(100) . . . . ?
C10 C11 C13 N1 -6(18) . . . . ?
C5 C4 C14 O2 -153.31(18) . . . . ?
C3 C4 C14 O2 20.8(3) . . . . ?
C5 C4 C14 C15 24.8(2) . . . . ?
C3 C4 C14 C15 -161.18(17) . . . . ?
O2 C14 C15 C20 -138.04(17) . . . . ?
C4 C14 C15 C20 43.7(2) . . . . ?
O2 C14 C15 C16 37.5(2) . . . . ?
C4 C14 C15 C16 -140.78(17) . . . . ?
C20 C15 C16 C17 -1.9(3) . . . . ?
C14 C15 C16 C17 -177.54(18) . . . . ?
C15 C16 C17 C18 2.2(3) . . . . ?
C16 C17 C18 C19 -0.8(3) . . . . ?
C17 C18 C19 C20 -0.9(3) . . . . ?
C17 C18 C19 C21 -178.4(2) . . . . ?
C16 C15 C20 C19 0.2(3) . . . . ?
C14 C15 C20 C19 175.72(16) . . . . ?
C18 C19 C20 C15 1.2(3) . . . . ?
C21 C19 C20 C15 179.0(2) . . . . ?
C18 C19 C21 N2 29(14) . . . . ?
C20 C19 C21 N2 -149(13) . . . . ?
C2 C1 C22 C23 106.21(19) . . . . ?
C5 C1 C22 C23 -76.6(2) . . . . ?
C2 C1 C22 C30 -14.5(2) . . . . ?
C5 C1 C22 C30 162.64(17) . . . . ?
C2 C1 C22 C29 -132.74(18) . . . . ?
C5 C1 C22 C29 44.4(2) . . . . ?
C1 C22 C23 C28 -1.0(2) . . . . ?
C30 C22 C23 C28 120.30(18) . . . . ?
C29 C22 C23 C28 -121.32(17) . . . . ?
C1 C22 C23 C24 178.04(14) . . . . ?
C30 C22 C23 C24 -60.7(2) . . . . ?
C29 C22 C23 C24 57.7(2) . . . . ?
C28 C23 C24 C25 -0.2(2) . . . . ?
C22 C23 C24 C25 -179.32(15) . . . . ?
C23 C24 C25 C26 0.3(3) . . . . ?
C24 C25 C26 C27 0.0(3) . . . . ?
C25 C26 C27 C28 -0.3(3) . . . . ?
C26 C27 C28 C23 0.3(3) . . . . ?
C24 C23 C28 C27 0.0(3) . . . . ?
C22 C23 C28 C27 179.00(16) . . . . ?
C3 C6 O1 Mn -48.2(2) . . . . ?
C7 C6 O1 Mn 131.32(13) . . . . ?
O1 Mn O1 C6 -110(100) 2 . . . ?
O2 Mn O1 C6 64.18(14) . . . . ?
O2 Mn O1 C6 -115.82(14) 2 . . . ?
O3 Mn O1 C6 150.51(14) 2 . . . ?
O3 Mn O1 C6 -29.49(14) . . . . ?
C4 C14 O2 Mn -5.8(3) . . . . ?
C15 C14 O2 Mn 176.08(12) . . . . ?
O1 Mn O2 C14 148.76(19) 2 . . . ?
O1 Mn O2 C14 -31.24(19) . . . . ?
O2 Mn O2 C14 -76(100) 2 . . . ?
O3 Mn O2 C14 -122.66(19) 2 . . . ?
O3 Mn O2 C14 57.34(19) . . . . ?
C32 C31 O3 Mn -133.9(2) . . . . ?
O1 Mn O3 C31 -47.86(17) 2 . . . ?
O1 Mn O3 C31 132.14(17) . . . . ?
O2 Mn O3 C31 44.47(17) . . . . ?
O2 Mn O3 C31 -135.53(17) 2 . . . ?
O3 Mn O3 C31 -173.76(16) 2 . . . ?
